data_1530209
loop_
_publ_author_name
'Krebs, B.'
'Voelker, D.'
'Stiller, K.'

_publ_section_title
;
 Novel adamantane-like Thio- and Selenoanions from aqueous solution- Ga4
 S10(8-), In4 S10(8-), In4 Se10(8-)
;
_journal_name_full 'Inorganica Chimica Acta'
_journal_page_first L101
_journal_page_last L102
_journal_volume 65
_journal_year 1982
_chemical_formula_sum 'H32 In4 K8 O16 Se10'
_chemical_name_systematic 'K8 (In4 Se10) (H2 O)16'
_space_group_IT_number 62
_symmetry_space_group_name_Hall '-P 2ac 2n'
_symmetry_space_group_name_H-M 'P n m a'
_cell_angle_alpha 90
_cell_angle_beta 90
_cell_angle_gamma 90
_cell_formula_units_Z 4
_cell_length_a 14.187
_cell_length_b 17.612
_cell_length_c 16.848
_cell_volume 4209.666
_citation_journal_id_ASTM ICHAA3
_cod_data_source_file Krebs_ICHAA3_1982_870.cif
_cod_data_source_block H32In4K8O16Se10
_cod_database_code 1530209

loop_
_symmetry_equiv_pos_as_xyz
x,y,z
-x+1/2,-y,z+1/2
x+1/2,-y+1/2,-z+1/2
-x,y+1/2,-z
-x,-y,-z
x-1/2,y,-z-1/2
-x-1/2,y-1/2,z-1/2
x,-y-1/2,z

loop_
_atom_site_label
_atom_site_type_symbol
_atom_site_fract_x
_atom_site_fract_y
_atom_site_fract_z
_atom_site_occupancy
_atom_site_U_iso_or_equiv
Se6 Se-2 0.4289 0.25 0.5303 1 0.0
K5 K+1 0.29607 -0.13646 0.23014 1 0.0
K1 K+1 0.16032 0.25 0.02596 1 0.0
Se5 Se-2 -0.13809 0.25 0.60128 1 0.0
In1 In+3 0.09762 0.13599 0.30478 1 0.0
O8 O-2 0.5578 0.37008 0.6428 1 0.0
O9 O-2 0.5785 0.25 0.7315 1 0.0
Se4 Se-2 -0.03461 0.12873 0.40986 1 0.0
O1 O-2 -0.4929 0.08664 0.44461 1 0.0
Se2 Se-2 0.26321 0.13172 0.36652 1 0.0
O5 O-2 0.02401 0.11134 0.66051 1 0.0
K4 K+1 0.12855 0.05035 0.53436 1 0.0
Se3 Se-2 0.07312 0.25 0.21167 1 0.0
O2 O-2 -0.18889 0.05825 0.59275 1 0.0
K2 K+1 0.34439 0.25 0.22401 1 0.0
K3 K+1 0.36466 -0.02245 0.45522 1 0.0
Se1 Se-2 0.14757 0.25 0.56384 1 0.0
O4 O-2 0.1906 -0.07851 0.08131 1 0.0
O3 O-2 -0.27395 0.1141 0.41428 1 0.0
Se7 Se-2 0.08956 0.01268 0.22716 1 0.0
In2 In+3 0.27274 0.25 0.45506 1 0.0
O6 O-2 0.32741 0.25 0.71012 1 0.0
O7 O-2 0.35044 0.00334 0.2278 1 0.0
In3 In+3 -0.01271 0.25 0.49377 1 0.0
